data_4339004
loop_
_publ_author_name
'Brockman, Jonathan T.'
'Stamatatos, Theocharis C.'
'Wernsdorfer, Wolfgang'
'Abboud, Khalil A.'
'Christou, George'

_publ_section_title
;
 Synthesis and characterization of a Mn22 single-molecule magnet and a
 [Mn22]n single-chain magnet.
;
_journal_issue 22
_journal_name_full 'Inorganic chemistry'
_journal_page_first 9160
_journal_page_last 9171
_journal_paper_doi 10.1021/ic7011292
_journal_volume 46
_journal_year 2007
_chemical_formula_sum 'C128 H188 Cl4 Mn22 N6 O88 P8'
_chemical_formula_weight 4817.08
_chemical_name_systematic
; 
 ? 
;
_space_group_IT_number 2
_symmetry_cell_setting triclinic
_symmetry_space_group_name_Hall '-P 1'
_symmetry_space_group_name_H-M 'P -1'
_atom_sites_solution_hydrogens geom
_atom_sites_solution_primary direct
_atom_sites_solution_secondary difmap
_audit_creation_method SHELXL-97
_cell_angle_alpha 101.992(2)
_cell_angle_beta 106.520(2)
_cell_angle_gamma 94.217(2)
_cell_formula_units_Z 1
_cell_length_a 15.100(3)
_cell_length_b 16.311(3)
_cell_length_c 23.866(4)
_cell_measurement_reflns_used 84
_cell_measurement_temperature 193(2)
_cell_measurement_theta_max 28.0
_cell_measurement_theta_min 2.0
_cell_volume 5457.1(17)
_computing_cell_refinement 'Bruker SMART & SAINT (Bruker 1998)'
_computing_data_collection 'Bruker SMART (Bruker 1998)'
_computing_data_reduction 'Bruker SHELXTL (Bruker 2000)'
_computing_molecular_graphics 'Bruker SHELXTL'
_computing_publication_material 'Bruker SHELXTL'
_computing_structure_refinement 'Bruker SHELXTL'
_computing_structure_solution 'Bruker SHELXTL'
_diffrn_ambient_temperature 193(2)
_diffrn_measured_fraction_theta_full 0.856
_diffrn_measured_fraction_theta_max 0.856
_diffrn_measurement_device_type 'SMART CCD area detector'
_diffrn_measurement_method '\w scans'
_diffrn_radiation_monochromator graphite
_diffrn_radiation_source 'normal-focus sealed tube'
_diffrn_radiation_type MoK\a
_diffrn_radiation_wavelength 0.71073
_diffrn_reflns_av_R_equivalents 0.0423
_diffrn_reflns_av_sigmaI/netI 0.0486
_diffrn_reflns_limit_h_max 16
_diffrn_reflns_limit_h_min -16
_diffrn_reflns_limit_k_max 18
_diffrn_reflns_limit_k_min -18
_diffrn_reflns_limit_l_max 26
_diffrn_reflns_limit_l_min -25
_diffrn_reflns_number 27412
_diffrn_reflns_theta_full 23.52
_diffrn_reflns_theta_max 23.52
_diffrn_reflns_theta_min 0.92
_diffrn_standards_decay_% none
_diffrn_standards_number 0
_exptl_absorpt_coefficient_mu 1.411
_exptl_absorpt_correction_T_max 0.9389
_exptl_absorpt_correction_T_min 0.7493
_exptl_absorpt_correction_type analytical
_exptl_absorpt_process_details 'based on measured indexed crystal faces, SHELXTL (Bruker 1998)'
_exptl_crystal_colour brown
_exptl_crystal_density_diffrn 1.466
_exptl_crystal_density_method 'not measured'
_exptl_crystal_description plates
_exptl_crystal_F_000 2440
_exptl_crystal_size_max 0.24
_exptl_crystal_size_mid 0.19
_exptl_crystal_size_min 0.05
_refine_diff_density_max 0.730
_refine_diff_density_min -0.609
_refine_diff_density_rms 0.094
_refine_ls_extinction_coef 0.00163(19)
_refine_ls_extinction_expression Fc^*^=kFc[1+0.001xFc^2^\l^3^/sin(2\q)]^-1/4^
_refine_ls_extinction_method SHELXL
_refine_ls_goodness_of_fit_ref 1.105
_refine_ls_hydrogen_treatment mixed
_refine_ls_matrix_type full
_refine_ls_number_parameters 1031
_refine_ls_number_reflns 13843
_refine_ls_number_restraints 0
_refine_ls_restrained_S_all 1.105
_refine_ls_R_factor_all 0.0650
_refine_ls_R_factor_gt 0.0485
_refine_ls_shift/su_max 0.001
_refine_ls_shift/su_mean 0.000
_refine_ls_structure_factor_coef Fsqd
_refine_ls_weighting_details 'calc w=1/[\s^2^(Fo^2^)+(0.0834P)^2^+2.3617P] where P=(Fo^2^+2Fc^2^)/3'
_refine_ls_weighting_scheme calc
_refine_ls_wR_factor_gt 0.1366
_refine_ls_wR_factor_ref 0.1492
_reflns_number_gt 10510
_reflns_number_total 13843
_reflns_threshold_expression >2sigma(I)
_cod_data_source_file ic7011292-file001.cif
_cod_data_source_block jb07
_cod_depositor_comments
;
The following automatic conversions were performed:

'_symmetry_cell_setting' value 'Triclinic' changed to 'triclinic'
according to
/usr/data/users/saulius/automatic-downloads/retrospective/ACS/lib/dictionaries/cif_core.dic
dictionary named 'cif_core.dic' version 2.4.2 from 2011-04-26.

Automatic conversion script
Id: cif_fix_values 2281 2013-09-26 08:29:07Z andrius 
;
_cod_original_cell_volume 5457.1(2)
_cod_original_sg_symbol_H-M P-1
_cod_database_code 4339004

loop_
_symmetry_equiv_pos_as_xyz
'x, y, z'
'-x, -y, -z'

loop_
_atom_site_label
_atom_site_type_symbol
_atom_site_fract_x
_atom_site_fract_y
_atom_site_fract_z
_atom_site_U_iso_or_equiv
_atom_site_adp_type
_atom_site_occupancy
_atom_site_symmetry_multiplicity
_atom_site_calc_flag
_atom_site_refinement_flags
_atom_site_disorder_assembly
_atom_site_disorder_group
Mn1 Mn 1.16944(5) -0.04338(5) 0.19132(3) 0.0336(2) Uani 1 1 d . . .
Mn2 Mn 0.99277(5) -0.05013(5) 0.10664(3) 0.0334(2) Uani 1 1 d . . .
Mn3 Mn 1.34924(6) -0.03517(6) 0.26742(4) 0.0433(2) Uani 1 1 d . . .
Mn4 Mn 1.00679(5) -0.21042(5) 0.16286(3) 0.0340(2) Uani 1 1 d . . .
Mn5 Mn 1.20639(6) -0.20354(5) 0.26151(4) 0.0385(2) Uani 1 1 d . . .
Mn6 Mn 1.03158(6) -0.14528(6) 0.30826(4) 0.0405(2) Uani 1 1 d . . .
Mn7 Mn 1.05400(6) 0.12032(5) 0.22493(3) 0.0366(2) Uani 1 1 d . . .
Mn8 Mn 1.25732(6) 0.12073(6) 0.31060(4) 0.0424(2) Uani 1 1 d . . .
Mn9 Mn 1.07349(6) 0.05695(6) 0.34940(4) 0.0418(2) Uani 1 1 d . . .
Mn10 Mn 1.01151(6) -0.34950(5) 0.01933(4) 0.0424(2) Uani 1 1 d . . .
Mn11 Mn 1.07546(7) 0.24992(6) 0.10928(4) 0.0477(3) Uani 1 1 d . . .
P1 P 0.88521(10) -0.22694(9) 0.02581(6) 0.0372(3) Uani 1 1 d . . .
P2 P 0.91730(11) 0.12572(9) 0.09948(6) 0.0398(4) Uani 1 1 d . . .
P3 P 1.25219(10) -0.04419(10) 0.37686(6) 0.0431(4) Uani 1 1 d . . .
P4 P 0.90872(10) -0.04105(10) 0.21996(6) 0.0369(3) Uani 1 1 d . . .
O1 O 1.0728(2) -0.1287(2) 0.13682(15) 0.0334(8) Uani 1 1 d . . .
O2 O 1.2431(2) -0.1170(2) 0.22967(15) 0.0391(9) Uani 1 1 d . . .
O3 O 1.0819(2) 0.0310(2) 0.16932(14) 0.0344(8) Uani 1 1 d . . .
O4 O 1.2664(2) 0.0420(2) 0.24303(15) 0.0383(9) Uani 1 1 d . . .
O5 O 1.2366(3) -0.0498(2) 0.12343(16) 0.0451(10) Uani 1 1 d . . .
O6 O 0.9189(2) -0.1058(2) 0.16721(15) 0.0382(9) Uani 1 1 d . . .
O7 O 0.9149(3) -0.1329(2) 0.03657(15) 0.0397(9) Uani 1 1 d . . .
O8 O 1.0817(3) -0.0256(2) 0.04765(15) 0.0419(9) Uani 1 1 d . . .
H8A H 1.1242 -0.0640 0.0395 0.050 Uiso 1 1 d R . .
H8B H 1.0768 0.0232 0.0309 0.050 Uiso 1 1 d R . .
O9 O 0.9123(3) 0.0300(2) 0.08391(16) 0.0419(9) Uani 1 1 d . . .
O10 O 1.3811(3) -0.0518(3) 0.1825(2) 0.0603(12) Uani 1 1 d . . .
O11 O 1.4270(3) -0.1173(3) 0.29382(19) 0.0539(11) Uani 1 1 d . . .
O12 O 1.4570(3) 0.0529(3) 0.30482(19) 0.0562(11) Uani 1 1 d . . .
O13 O 1.3024(3) 0.0193(3) 0.35381(16) 0.0468(10) Uani 1 1 d . . .
O14 O 0.9419(2) -0.2638(2) 0.07783(15) 0.0354(8) Uani 1 1 d . . .
O15 O 0.9259(3) -0.2947(2) 0.17749(17) 0.0471(10) Uani 1 1 d . . .
O16 O 1.1310(3) -0.2893(2) 0.16804(16) 0.0427(9) Uani 1 1 d . . .
O17 O 1.0821(2) -0.1719(2) 0.24519(15) 0.0363(9) Uani 1 1 d . . .
O18 O 1.1721(3) -0.2973(3) 0.29372(18) 0.0512(10) Uani 1 1 d . . .
O19 O 1.2623(3) -0.1344(2) 0.35218(16) 0.0470(10) Uani 1 1 d . . .
O20 O 1.3299(3) -0.2413(3) 0.26983(18) 0.0500(10) Uani 1 1 d . . .
O21 O 0.9033(3) -0.2260(3) 0.2622(2) 0.0566(11) Uani 1 1 d . . .
O22 O 0.9776(2) -0.0496(2) 0.28065(15) 0.0395(9) Uani 1 1 d . . .
O23 O 0.9816(3) -0.1167(3) 0.37532(17) 0.0522(11) Uani 1 1 d . . .
O24 O 1.1451(2) -0.0370(2) 0.36135(15) 0.0429(9) Uani 1 1 d . . .
O25 O 1.0805(3) -0.2353(3) 0.34498(18) 0.0564(11) Uani 1 1 d . . .
O26 O 0.9940(3) 0.1694(2) 0.15945(15) 0.0393(9) Uani 1 1 d . . .
O27 O 1.1958(3) 0.1995(3) 0.24519(17) 0.0506(10) Uani 1 1 d . . .
O28 O 0.9267(2) 0.0494(2) 0.21628(16) 0.0410(9) Uani 1 1 d . . .
O29 O 1.0282(3) 0.2166(3) 0.27894(17) 0.0524(11) Uani 1 1 d . D .
O30 O 1.1268(2) 0.0824(2) 0.29257(15) 0.0377(9) Uani 1 1 d . . .
O31 O 1.3882(3) 0.1681(3) 0.32725(19) 0.0556(11) Uani 1 1 d . . .
O32 O 1.2639(3) 0.2036(3) 0.38289(19) 0.0599(12) Uani 1 1 d . . .
O33 O 1.0010(3) 0.1518(3) 0.34772(19) 0.0632(13) Uani 1 1 d . D .
O34 O 1.0020(3) 0.0262(3) 0.40093(16) 0.0495(10) Uani 1 1 d . . .
O35 O 1.1743(4) 0.1394(3) 0.42560(19) 0.0660(12) Uani 1 1 d . . .
O36 O 0.9011(3) -0.2793(2) -0.03012(15) 0.0405(9) Uani 1 1 d . . .
O37 O 1.1177(3) -0.2383(2) 0.04085(16) 0.0431(9) Uani 1 1 d . . .
H37A H 1.1002 -0.1824 0.0467 0.052 Uiso 1 1 d R . .
H37B H 1.1815 -0.2455 0.0445 0.052 Uiso 1 1 d R . .
O38 O 0.9011(3) -0.4539(2) 0.00260(18) 0.0534(11) Uani 1 1 d . . .
H38A H 0.8388 -0.4428 0.0004 0.064 Uiso 1 1 d R . .
H38B H 0.9148 -0.5110 -0.0029 0.064 Uiso 1 1 d R . .
O39 O 1.0549(3) -0.4143(3) -0.05173(19) 0.0567(11) Uani 1 1 d . . .
O40 O 1.0954(3) -0.3994(2) 0.08800(17) 0.0479(10) Uani 1 1 d . . .
O41 O 1.1783(3) 0.3006(3) 0.19344(19) 0.0623(12) Uani 1 1 d . . .
O42 O 1.0047(4) 0.3545(3) 0.1257(2) 0.0781(15) Uani 1 1 d . . .
O43 O 1.1570(3) 0.1452(3) 0.09866(19) 0.0575(11) Uani 1 1 d . . .
H43A H 1.1293 0.0882 0.0937 0.069 Uiso 1 1 d R . .
H43B H 1.2205 0.1564 0.0990 0.069 Uiso 1 1 d R . .
O44 O 0.9420(3) 0.1663(2) 0.05307(16) 0.0491(10) Uani 1 1 d . . .
C1 C 1.3237(5) -0.0527(4) 0.1322(3) 0.0570(17) Uani 1 1 d . A .
C2 C 1.3547(7) -0.0667(10) 0.0757(5) 0.134(5) Uani 1 1 d . . .
C3 C 1.4389(17) -0.0482(14) 0.0775(10) 0.143(10) Uiso 0.55(2) 1 d P A 3
H3A H 1.4434 -0.0613 0.0365 0.215 Uiso 0.55(2) 1 calc PR A 3
H3B H 1.4787 -0.0813 0.1015 0.215 Uiso 0.55(2) 1 calc PR A 3
H3C H 1.4596 0.0123 0.0959 0.215 Uiso 0.55(2) 1 calc PR A 3
C3' C 1.3515(18) -0.0027(17) 0.0499(13) 0.128(11) Uiso 0.45(2) 1 d P A 4
H3D H 1.3738 -0.0170 0.0148 0.192 Uiso 0.45(2) 1 calc PR A 4
H3E H 1.3913 0.0474 0.0786 0.192 Uiso 0.45(2) 1 calc PR A 4
H3F H 1.2871 0.0091 0.0370 0.192 Uiso 0.45(2) 1 calc PR A 4
C4 C 1.4094(5) -0.1974(5) 0.2856(3) 0.0561(17) Uani 1 1 d . . .
C5 C 1.4949(6) -0.2438(5) 0.2962(5) 0.096(3) Uani 1 1 d . . .
H5A H 1.5275 -0.2348 0.2669 0.115 Uiso 1 1 calc R . .
H5B H 1.5378 -0.2166 0.3369 0.115 Uiso 1 1 calc R . .
C6 C 1.4790(11) -0.3336(10) 0.2916(7) 0.190(6) Uiso 1 1 d . . .
H6A H 1.5388 -0.3556 0.2996 0.284 Uiso 1 1 calc R . .
H6B H 1.4390 -0.3622 0.2509 0.284 Uiso 1 1 calc R . .
H6C H 1.4483 -0.3439 0.3210 0.284 Uiso 1 1 calc R . .
C7 C 0.8814(4) -0.2848(4) 0.2157(3) 0.0513(16) Uani 1 1 d . . .
C8 C 0.7954(5) -0.3466(5) 0.2010(4) 0.083(2) Uani 1 1 d . . .
H8A H 0.7527 -0.3439 0.1616 0.100 Uiso 1 1 calc R . .
H8B H 0.8129 -0.4044 0.1970 0.100 Uiso 1 1 calc R . .
C9 C 0.7445(8) -0.3321(8) 0.2465(5) 0.145(4) Uiso 1 1 d . . .
H9A H 0.6894 -0.3752 0.2339 0.217 Uiso 1 1 calc R . .
H9B H 0.7251 -0.2758 0.2499 0.217 Uiso 1 1 calc R . .
H9C H 0.7857 -0.3360 0.2856 0.217 Uiso 1 1 calc R . .
C10 C 1.1429(4) -0.3642(3) 0.1416(2) 0.0369(13) Uani 1 1 d . . .
C11 C 1.2097(6) -0.4103(5) 0.1774(3) 0.083(3) Uani 1 1 d . . .
H11A H 1.1857 -0.4221 0.2099 0.100 Uiso 1 1 calc R . .
H11B H 1.2696 -0.3721 0.1969 0.100 Uiso 1 1 calc R . .
C12 C 1.2295(7) -0.4926(5) 0.1440(4) 0.101(3) Uani 1 1 d . . .
H12A H 1.2737 -0.5173 0.1723 0.152 Uiso 1 1 calc R . .
H12B H 1.2563 -0.4820 0.1129 0.152 Uiso 1 1 calc R . .
H12C H 1.1712 -0.5320 0.1251 0.152 Uiso 1 1 calc R . .
C13 C 1.1250(5) -0.2959(4) 0.3293(3) 0.0593(18) Uani 1 1 d . B .
C14 C 1.1212(8) -0.3688(6) 0.3588(5) 0.112(4) Uani 1 1 d . . .
C15 C 1.0295(16) -0.3899(15) 0.3645(11) 0.156(11) Uiso 0.542(17) 1 d P B 11
H15A H 1.0044 -0.3378 0.3767 0.234 Uiso 0.542(17) 1 calc PR B 11
H15B H 1.0346 -0.4229 0.3950 0.234 Uiso 0.542(17) 1 calc PR B 11
H15C H 0.9877 -0.4234 0.3257 0.234 Uiso 0.542(17) 1 calc PR B 11
C15' C 1.177(2) -0.4306(19) 0.3456(14) 0.164(13) Uiso 0.458(17) 1 d P B 12
H15D H 1.2352 -0.4032 0.3430 0.246 Uiso 0.458(17) 1 calc PR B 12
H15E H 1.1435 -0.4702 0.3070 0.246 Uiso 0.458(17) 1 calc PR B 12
H15F H 1.1912 -0.4615 0.3774 0.246 Uiso 0.458(17) 1 calc PR B 12
C16 C 1.2169(5) 0.2772(4) 0.2403(2) 0.0528(17) Uani 1 1 d . C .
C17 C 1.2795(7) 0.3379(5) 0.2951(4) 0.104(3) Uani 1 1 d . . .
C18 C 1.3151(17) 0.4221(11) 0.2855(8) 0.129(9) Uiso 0.66(3) 1 d P C 7
H18A H 1.3717 0.4166 0.2734 0.193 Uiso 0.66(3) 1 calc PR C 7
H18B H 1.3295 0.4659 0.3230 0.193 Uiso 0.66(3) 1 calc PR C 7
H18C H 1.2671 0.4379 0.2538 0.193 Uiso 0.66(3) 1 calc PR C 7
C18' C 1.254(3) 0.4296(18) 0.2993(14) 0.104(14) Uiso 0.34(3) 1 d P C 8
H18D H 1.1975 0.4335 0.3115 0.157 Uiso 0.34(3) 1 calc PR C 8
H18E H 1.2433 0.4431 0.2600 0.157 Uiso 0.34(3) 1 calc PR C 8
H18F H 1.3057 0.4699 0.3292 0.157 Uiso 0.34(3) 1 calc PR C 8
C19 C 0.9652(4) -0.0460(5) 0.4012(3) 0.0546(17) Uani 1 1 d . . .
C20 C 0.8952(5) -0.0491(5) 0.4354(3) 0.076(2) Uani 1 1 d . . .
H20A H 0.9286 -0.0524 0.4769 0.091 Uiso 1 1 calc R . .
H20B H 0.8682 0.0046 0.4382 0.091 Uiso 1 1 calc R . .
C21 C 0.8169(6) -0.1216(6) 0.4082(5) 0.100(3) Uani 1 1 d . . .
H21A H 0.7749 -0.1185 0.4330 0.150 Uiso 1 1 calc R . .
H21B H 0.8425 -0.1752 0.4065 0.150 Uiso 1 1 calc R . .
H21C H 0.7823 -0.1183 0.3674 0.150 Uiso 1 1 calc R . .
C22 C 1.0042(6) 0.2139(5) 0.3245(3) 0.078(2) Uani 1 1 d . . .
C23 C 1.0012(13) 0.3023(9) 0.3632(7) 0.073(6) Uiso 0.56(3) 1 d P D 1
H23C H 0.9353 0.3059 0.3613 0.087 Uiso 0.56(3) 1 calc PR D 1
H23D H 1.0357 0.3038 0.4055 0.087 Uiso 0.56(3) 1 calc PR D 1
C23' C 0.934(2) 0.2727(16) 0.3403(11) 0.099(9) Uiso 0.44(3) 1 d P D 2
H23A H 0.9486 0.2917 0.3845 0.119 Uiso 0.44(3) 1 calc PR D 2
H23B H 0.8697 0.2421 0.3234 0.119 Uiso 0.44(3) 1 calc PR D 2
C24 C 1.035(2) 0.3750(17) 0.3506(13) 0.189(15) Uiso 0.64(4) 1 d P D 1
H24A H 1.0400 0.4238 0.3837 0.284 Uiso 0.64(4) 1 calc PR D 1
H24B H 0.9927 0.3832 0.3133 0.284 Uiso 0.64(4) 1 calc PR D 1
H24C H 1.0970 0.3697 0.3458 0.284 Uiso 0.64(4) 1 calc PR D 1
C24' C 0.944(6) 0.351(4) 0.312(3) 0.27(4) Uiso 0.36(4) 1 d P D 2
H24D H 0.9061 0.3930 0.3256 0.404 Uiso 0.36(4) 1 calc PR D 2
H24E H 0.9214 0.3323 0.2682 0.404 Uiso 0.36(4) 1 calc PR D 2
H24F H 1.0092 0.3766 0.3253 0.404 Uiso 0.36(4) 1 calc PR D 2
C25 C 1.2324(5) 0.1965(5) 0.4262(3) 0.0624(18) Uani 1 1 d . E .
C26 C 1.2671(8) 0.2670(7) 0.4842(4) 0.117(4) Uani 1 1 d . . .
C27 C 1.351(3) 0.280(3) 0.4991(18) 0.33(2) Uiso 0.71(3) 1 d P E 9
H27A H 1.3770 0.2348 0.5173 0.495 Uiso 0.71(3) 1 calc PR E 9
H27B H 1.3737 0.3346 0.5284 0.495 Uiso 0.71(3) 1 calc PR E 9
H27C H 1.3715 0.2810 0.4636 0.495 Uiso 0.71(3) 1 calc PR E 9
C27' C 1.309(3) 0.347(3) 0.4757(17) 0.115(18) Uiso 0.29(3) 1 d P E 10
H27D H 1.3297 0.3896 0.5142 0.173 Uiso 0.29(3) 1 calc PR E 10
H27E H 1.2621 0.3683 0.4464 0.173 Uiso 0.29(3) 1 calc PR E 10
H27F H 1.3623 0.3369 0.4610 0.173 Uiso 0.29(3) 1 calc PR E 10
C28 C 1.4584(5) 0.1314(5) 0.3233(3) 0.0623(18) Uani 1 1 d . . .
C29 C 1.5524(5) 0.1858(5) 0.3445(5) 0.101(3) Uani 1 1 d . . .
H29A H 1.5949 0.1643 0.3763 0.122 Uiso 1 1 calc R . .
H29B H 1.5785 0.1797 0.3104 0.122 Uiso 1 1 calc R . .
C30 C 1.5512(8) 0.2734(8) 0.3673(8) 0.222(9) Uani 1 1 d . . .
H30A H 1.6149 0.3037 0.3808 0.333 Uiso 1 1 calc R . .
H30B H 1.5261 0.2806 0.4014 0.333 Uiso 1 1 calc R . .
H30C H 1.5119 0.2963 0.3356 0.333 Uiso 1 1 calc R . .
C31 C 1.0397(5) -0.4074(4) -0.1053(3) 0.0540(16) Uani 1 1 d . . .
C32 C 1.0800(7) -0.4697(5) -0.1445(3) 0.093(3) Uani 1 1 d . . .
C33 C 1.0883(19) -0.4352(16) -0.2001(9) 0.120(9) Uiso 0.58(3) 1 d P F 5
H33A H 1.1445 -0.3934 -0.1876 0.180 Uiso 0.58(3) 1 calc PR F 5
H33B H 1.0332 -0.4084 -0.2153 0.180 Uiso 0.58(3) 1 calc PR F 5
H33C H 1.0923 -0.4822 -0.2319 0.180 Uiso 0.58(3) 1 calc PR F 5
C33' C 1.030(2) -0.4809(19) -0.2114(10) 0.099(10) Uiso 0.42(3) 1 d P F 6
H33D H 0.9735 -0.5228 -0.2235 0.149 Uiso 0.42(3) 1 calc PR F 6
H33E H 1.0711 -0.5005 -0.2347 0.149 Uiso 0.42(3) 1 calc PR F 6
H33F H 1.0117 -0.4267 -0.2188 0.149 Uiso 0.42(3) 1 calc PR F 6
C34 C 0.7649(4) -0.2426(4) 0.0212(3) 0.0528(16) Uani 1 1 d . . .
C35 C 0.7244(5) -0.3198(6) 0.0245(5) 0.106(3) Uani 1 1 d . . .
H35A H 0.7599 -0.3650 0.0293 0.127 Uiso 1 1 calc R . .
C36 C 0.6303(9) -0.3294(9) 0.0205(6) 0.141(4) Uiso 1 1 d . . .
H36A H 0.6008 -0.3818 0.0225 0.169 Uiso 1 1 calc R . .
C37 C 0.5795(7) -0.2630(9) 0.0138(6) 0.131(4) Uani 1 1 d . . .
H37A H 0.5147 -0.2716 0.0093 0.158 Uiso 1 1 calc R . .
C38 C 0.6192(6) -0.1860(8) 0.0133(5) 0.109(3) Uani 1 1 d . . .
H38A H 0.5840 -0.1403 0.0104 0.131 Uiso 1 1 calc R . .
C39 C 0.7127(5) -0.1762(5) 0.0173(3) 0.075(2) Uani 1 1 d . . .
H39A H 0.7420 -0.1226 0.0174 0.090 Uiso 1 1 calc R . .
C40 C 0.8037(4) 0.1468(4) 0.1027(3) 0.0500(16) Uani 1 1 d . . .
C41 C 0.7453(5) 0.0865(6) 0.1116(4) 0.085(3) Uani 1 1 d . . .
H41A H 0.7659 0.0344 0.1175 0.102 Uiso 1 1 calc R . .
C42 C 0.6548(6) 0.1005(8) 0.1123(6) 0.136(4) Uani 1 1 d . . .
H42A H 0.6147 0.0581 0.1187 0.164 Uiso 1 1 calc R . .
C43 C 0.6252(9) 0.1742(9) 0.1038(6) 0.113(4) Uiso 0.90 1 d P . .
H43A H 0.5640 0.1834 0.1041 0.135 Uiso 0.59 1 calc PR . .
C44 C 0.6813(8) 0.2347(7) 0.0951(6) 0.135(4) Uani 1 1 d . . .
H44A H 0.6597 0.2867 0.0899 0.162 Uiso 1 1 calc R . .
C45 C 0.7733(6) 0.2217(5) 0.0933(4) 0.089(3) Uani 1 1 d . . .
H45A H 0.8124 0.2639 0.0859 0.106 Uiso 1 1 calc R . .
C46 C 1.3013(4) -0.0215(4) 0.4575(2) 0.0467(15) Uani 1 1 d . . .
C47 C 1.2647(5) -0.0654(5) 0.4907(3) 0.0630(18) Uani 1 1 d . . .
H47A H 1.2099 -0.1056 0.4715 0.076 Uiso 1 1 calc R . .
C48 C 1.3075(5) -0.0515(5) 0.5525(3) 0.073(2) Uani 1 1 d . . .
H48A H 1.2804 -0.0812 0.5751 0.088 Uiso 1 1 calc R . .
C49 C 1.3871(5) 0.0037(6) 0.5809(3) 0.072(2) Uani 1 1 d . . .
H49A H 1.4165 0.0114 0.6229 0.086 Uiso 1 1 calc R . .
C50 C 1.4242(6) 0.0480(6) 0.5485(3) 0.089(3) Uani 1 1 d . . .
H50A H 1.4798 0.0870 0.5681 0.107 Uiso 1 1 calc R . .
C51 C 1.3810(5) 0.0364(5) 0.4860(3) 0.069(2) Uani 1 1 d . . .
H51A H 1.4067 0.0681 0.4637 0.083 Uiso 1 1 calc R . .
C52 C 0.7926(4) -0.0593(4) 0.2229(3) 0.0458(15) Uani 1 1 d . . .
C53 C 0.7660(5) -0.0051(5) 0.2669(3) 0.073(2) Uani 1 1 d . . .
H53A H 0.8104 0.0389 0.2959 0.087 Uiso 1 1 calc R . .
C54 C 0.6751(6) -0.0156(8) 0.2683(4) 0.099(3) Uani 1 1 d . . .
H54A H 0.6574 0.0215 0.2982 0.119 Uiso 1 1 calc R . .
C55 C 0.6113(6) -0.0776(8) 0.2277(5) 0.098(3) Uani 1 1 d . . .
H55A H 0.5489 -0.0835 0.2290 0.118 Uiso 1 1 calc R . .
C56 C 0.6353(5) -0.1312(7) 0.1857(5) 0.102(3) Uani 1 1 d . . .
H56A H 0.5901 -0.1756 0.1578 0.123 Uiso 1 1 calc R . .
C57 C 0.7281(5) -0.1221(5) 0.1824(4) 0.074(2) Uani 1 1 d . . .
H57A H 0.7446 -0.1597 0.1521 0.089 Uiso 1 1 calc R . .

loop_
_atom_site_aniso_label
_atom_site_aniso_U_11
_atom_site_aniso_U_22
_atom_site_aniso_U_33
_atom_site_aniso_U_23
_atom_site_aniso_U_13
_atom_site_aniso_U_12
Mn1 0.0350(5) 0.0375(5) 0.0280(4) 0.0080(4) 0.0078(3) 0.0101(4)
Mn2 0.0392(5) 0.0339(5) 0.0256(4) 0.0071(4) 0.0058(3) 0.0121(4)
Mn3 0.0330(5) 0.0507(6) 0.0428(5) 0.0088(4) 0.0071(4) 0.0101(4)
Mn4 0.0361(5) 0.0373(5) 0.0291(4) 0.0105(4) 0.0082(4) 0.0093(4)
Mn5 0.0390(5) 0.0451(5) 0.0331(5) 0.0138(4) 0.0080(4) 0.0161(4)
Mn6 0.0450(5) 0.0519(6) 0.0304(5) 0.0151(4) 0.0148(4) 0.0150(4)
Mn7 0.0462(5) 0.0377(5) 0.0254(4) 0.0060(4) 0.0092(4) 0.0148(4)
Mn8 0.0434(5) 0.0445(5) 0.0342(5) 0.0047(4) 0.0070(4) 0.0081(4)
Mn9 0.0483(5) 0.0521(6) 0.0277(4) 0.0101(4) 0.0124(4) 0.0186(4)
Mn10 0.0532(5) 0.0339(5) 0.0391(5) 0.0099(4) 0.0102(4) 0.0138(4)
Mn11 0.0674(6) 0.0401(5) 0.0313(5) 0.0082(4) 0.0073(4) 0.0123(5)
P1 0.0400(8) 0.0354(8) 0.0315(8) 0.0071(6) 0.0036(6) 0.0087(6)
P2 0.0517(9) 0.0411(9) 0.0290(8) 0.0107(7) 0.0111(7) 0.0205(7)
P3 0.0417(9) 0.0565(10) 0.0296(8) 0.0108(7) 0.0058(7) 0.0163(7)
P4 0.0341(8) 0.0482(9) 0.0321(8) 0.0129(7) 0.0110(6) 0.0161(7)
O1 0.035(2) 0.035(2) 0.0325(19) 0.0104(16) 0.0117(16) 0.0135(16)
O2 0.034(2) 0.047(2) 0.034(2) 0.0111(18) 0.0039(16) 0.0116(17)
O3 0.039(2) 0.037(2) 0.0249(19) 0.0051(16) 0.0068(16) 0.0134(17)
O4 0.035(2) 0.047(2) 0.031(2) 0.0075(17) 0.0070(16) 0.0078(17)
O5 0.043(2) 0.058(3) 0.039(2) 0.0141(19) 0.0169(18) 0.013(2)
O6 0.039(2) 0.049(2) 0.0269(19) 0.0066(17) 0.0107(16) 0.0097(18)
O7 0.052(2) 0.037(2) 0.0245(19) 0.0055(16) 0.0024(16) 0.0142(18)
O8 0.059(2) 0.039(2) 0.033(2) 0.0124(17) 0.0183(18) 0.0125(19)
O9 0.050(2) 0.033(2) 0.034(2) 0.0023(17) 0.0008(17) 0.0133(18)
O10 0.047(3) 0.082(3) 0.057(3) 0.013(2) 0.024(2) 0.016(2)
O11 0.035(2) 0.055(3) 0.066(3) 0.012(2) 0.007(2) 0.016(2)
O12 0.039(2) 0.057(3) 0.062(3) 0.009(2) 0.002(2) 0.007(2)
O13 0.042(2) 0.058(3) 0.037(2) 0.0121(19) 0.0051(18) 0.0108(19)
O14 0.037(2) 0.033(2) 0.035(2) 0.0088(16) 0.0077(16) 0.0080(16)
O15 0.055(2) 0.047(2) 0.041(2) 0.0103(19) 0.019(2) 0.004(2)
O16 0.051(2) 0.043(2) 0.037(2) 0.0131(19) 0.0110(18) 0.0210(19)
O17 0.035(2) 0.046(2) 0.0293(19) 0.0121(17) 0.0089(16) 0.0125(17)
O18 0.060(3) 0.055(3) 0.043(2) 0.022(2) 0.013(2) 0.017(2)
O19 0.050(2) 0.053(3) 0.036(2) 0.0093(19) 0.0062(18) 0.020(2)
O20 0.044(3) 0.052(3) 0.051(2) 0.014(2) 0.005(2) 0.021(2)
O21 0.056(3) 0.069(3) 0.051(3) 0.014(2) 0.026(2) 0.006(2)
O22 0.040(2) 0.051(2) 0.0287(19) 0.0114(18) 0.0093(16) 0.0170(18)
O23 0.067(3) 0.062(3) 0.036(2) 0.018(2) 0.022(2) 0.017(2)
O24 0.040(2) 0.057(3) 0.031(2) 0.0120(18) 0.0067(17) 0.0123(19)
O25 0.071(3) 0.066(3) 0.049(3) 0.030(2) 0.030(2) 0.022(2)
O26 0.055(2) 0.037(2) 0.0262(19) 0.0085(16) 0.0100(17) 0.0164(18)
O27 0.055(3) 0.050(3) 0.043(2) 0.009(2) 0.0109(19) 0.007(2)
O28 0.041(2) 0.050(2) 0.034(2) 0.0132(18) 0.0111(17) 0.0143(18)
O29 0.074(3) 0.053(3) 0.034(2) 0.0073(19) 0.019(2) 0.030(2)
O30 0.037(2) 0.047(2) 0.0262(19) 0.0063(17) 0.0058(16) 0.0112(17)
O31 0.049(3) 0.050(3) 0.056(3) 0.001(2) 0.007(2) -0.001(2)
O32 0.067(3) 0.054(3) 0.044(3) -0.001(2) 0.005(2) 0.004(2)
O33 0.091(3) 0.068(3) 0.049(3) 0.022(2) 0.036(2) 0.042(3)
O34 0.058(3) 0.064(3) 0.034(2) 0.012(2) 0.0217(19) 0.020(2)
O35 0.080(3) 0.076(3) 0.039(3) 0.009(2) 0.018(2) 0.011(3)
O36 0.057(2) 0.029(2) 0.030(2) 0.0048(16) 0.0055(17) 0.0116(18)
O37 0.046(2) 0.040(2) 0.046(2) 0.0154(18) 0.0125(18) 0.0169(18)
O38 0.053(2) 0.041(2) 0.066(3) 0.016(2) 0.013(2) 0.015(2)
O39 0.084(3) 0.044(2) 0.054(3) 0.016(2) 0.030(2) 0.026(2)
O40 0.058(3) 0.037(2) 0.042(2) 0.0074(19) 0.004(2) 0.0135(19)
O41 0.085(3) 0.038(2) 0.051(3) 0.011(2) 0.005(2) -0.003(2)
O42 0.125(4) 0.065(3) 0.052(3) 0.018(3) 0.028(3) 0.045(3)
O43 0.070(3) 0.041(2) 0.062(3) 0.014(2) 0.017(2) 0.019(2)
O44 0.068(3) 0.049(2) 0.032(2) 0.0125(19) 0.0149(19) 0.016(2)
C1 0.058(4) 0.066(5) 0.053(4) 0.012(3) 0.029(4) 0.006(3)
C2 0.081(7) 0.250(15) 0.100(7) 0.045(9) 0.067(6) 0.031(8)
C4 0.047(4) 0.078(5) 0.046(4) 0.022(4) 0.007(3) 0.029(4)
C5 0.070(5) 0.079(6) 0.151(9) 0.044(6) 0.034(5) 0.037(5)
C7 0.052(4) 0.053(4) 0.055(4) 0.020(4) 0.020(3) 0.016(3)
C8 0.077(5) 0.086(6) 0.085(6) 0.004(5) 0.041(5) -0.016(5)
C10 0.042(3) 0.033(3) 0.036(3) 0.012(3) 0.007(3) 0.011(3)
C11 0.122(7) 0.063(5) 0.049(4) 0.006(4) -0.002(4) 0.050(5)
C12 0.125(8) 0.070(6) 0.086(6) 0.010(5) -0.004(5) 0.050(5)
C13 0.066(4) 0.064(5) 0.056(4) 0.034(4) 0.015(4) 0.021(4)
C14 0.153(9) 0.096(7) 0.151(9) 0.084(7) 0.097(8) 0.058(7)
C16 0.083(5) 0.032(3) 0.030(3) 0.014(3) -0.005(3) -0.005(3)
C17 0.146(8) 0.060(5) 0.063(5) 0.019(4) -0.030(5) -0.029(5)
C19 0.055(4) 0.080(5) 0.030(3) 0.011(3) 0.012(3) 0.021(4)
C20 0.070(5) 0.098(6) 0.067(5) 0.006(4) 0.042(4) 0.015(5)
C21 0.081(6) 0.104(7) 0.131(8) 0.023(6) 0.061(6) 0.007(5)
C22 0.120(7) 0.072(5) 0.056(5) 0.018(4) 0.038(5) 0.055(5)
C25 0.076(5) 0.068(5) 0.037(4) 0.003(3) 0.014(4) 0.017(4)
C26 0.128(9) 0.102(8) 0.083(7) -0.035(6) 0.027(6) -0.045(7)
C28 0.051(4) 0.065(5) 0.063(4) 0.011(4) 0.008(3) 0.007(4)
C29 0.058(5) 0.064(6) 0.155(9) 0.008(6) 0.009(5) -0.016(4)
C30 0.109(10) 0.103(10) 0.37(3) -0.022(12) 0.015(12) -0.046(8)
C31 0.078(5) 0.040(4) 0.049(4) 0.015(3) 0.022(3) 0.014(3)
C32 0.152(8) 0.090(6) 0.057(5) 0.015(4) 0.056(5) 0.055(6)
C34 0.040(3) 0.064(4) 0.049(4) 0.011(3) 0.005(3) 0.009(3)
C35 0.037(4) 0.101(7) 0.174(10) 0.050(7) 0.015(5) -0.002(4)
C37 0.054(6) 0.166(12) 0.177(12) 0.060(10) 0.024(6) 0.019(7)
C38 0.057(6) 0.144(10) 0.130(9) 0.036(8) 0.024(5) 0.044(6)
C39 0.052(4) 0.083(5) 0.090(6) 0.026(5) 0.014(4) 0.024(4)
C40 0.055(4) 0.055(4) 0.038(3) 0.008(3) 0.010(3) 0.023(3)
C41 0.052(4) 0.105(7) 0.117(7) 0.054(6) 0.032(5) 0.029(4)
C42 0.074(6) 0.166(11) 0.205(13) 0.084(10) 0.066(7) 0.033(7)
C44 0.130(9) 0.103(8) 0.186(12) 0.047(8) 0.044(8) 0.086(8)
C45 0.082(6) 0.070(5) 0.132(8) 0.033(5) 0.046(5) 0.046(5)
C46 0.043(3) 0.060(4) 0.032(3) 0.007(3) 0.005(3) 0.015(3)
C47 0.060(4) 0.085(5) 0.040(4) 0.015(4) 0.011(3) 0.003(4)
C48 0.071(5) 0.116(7) 0.038(4) 0.028(4) 0.018(4) 0.017(5)
C49 0.052(4) 0.126(7) 0.033(4) 0.019(4) 0.004(3) 0.031(5)
C50 0.064(5) 0.126(7) 0.050(5) 0.003(5) -0.010(4) 0.002(5)
C51 0.068(5) 0.095(6) 0.040(4) 0.017(4) 0.012(3) 0.007(4)
C52 0.037(3) 0.063(4) 0.043(3) 0.022(3) 0.011(3) 0.018(3)
C53 0.058(4) 0.105(6) 0.064(5) 0.015(4) 0.033(4) 0.031(4)
C54 0.070(6) 0.172(10) 0.079(6) 0.041(7) 0.042(5) 0.059(7)
C55 0.054(5) 0.165(10) 0.118(8) 0.078(8) 0.051(6) 0.048(6)
C56 0.040(4) 0.133(9) 0.124(8) 0.035(7) 0.012(5) -0.005(5)
C57 0.044(4) 0.094(6) 0.083(5) 0.013(5) 0.022(4) 0.009(4)

loop_
_atom_type_symbol
_atom_type_description
_atom_type_scat_dispersion_real
_atom_type_scat_dispersion_imag
_atom_type_scat_source
C C 0.0033 0.0016 'International Tables Vol C Tables 4.2.6.8 and 6.1.1.4'
H H 0.0000 0.0000 'International Tables Vol C Tables 4.2.6.8 and 6.1.1.4'
O O 0.0106 0.0060 'International Tables Vol C Tables 4.2.6.8 and 6.1.1.4'
P P 0.1023 0.0942 'International Tables Vol C Tables 4.2.6.8 and 6.1.1.4'
Mn Mn 0.3368 0.7283 'International Tables Vol C Tables 4.2.6.8 and 6.1.1.4'
N N 0.0061 0.0033 'International Tables Vol C Tables 4.2.6.8 and 6.1.1.4'
Cl Cl 0.1484 0.1585 'International Tables Vol C Tables 4.2.6.8 and 6.1.1.4'

loop_
_geom_angle_atom_site_label_1
_geom_angle_atom_site_label_2
_geom_angle_atom_site_label_3
_geom_angle
_geom_angle_site_symmetry_1
_geom_angle_site_symmetry_3
O4 Mn1 O2 83.99(15) . .
O4 Mn1 O3 95.90(15) . .
O2 Mn1 O3 165.11(15) . .
O4 Mn1 O1 177.99(15) . .
O2 Mn1 O1 96.79(15) . .
O3 Mn1 O1 83.82(14) . .
O4 Mn1 O5 89.11(15) . .
O2 Mn1 O5 93.80(15) . .
O3 Mn1 O5 101.09(15) . .
O1 Mn1 O5 88.99(15) . .
O4 Mn1 Mn3 42.93(11) . .
O2 Mn1 Mn3 42.29(11) . .
O3 Mn1 Mn3 138.73(11) . .
O1 Mn1 Mn3 137.43(10) . .
O5 Mn1 Mn3 84.00(10) . .
O4 Mn1 Mn2 136.55(11) . .
O2 Mn1 Mn2 139.22(12) . .
O3 Mn1 Mn2 41.52(10) . .
O1 Mn1 Mn2 42.87(10) . .
O5 Mn1 Mn2 91.51(10) . .
Mn3 Mn1 Mn2 175.46(4) . .
O3 Mn2 O9 94.16(15) . .
O3 Mn2 O7 171.76(16) . .
O9 Mn2 O7 88.34(15) . .
O3 Mn2 O1 83.27(14) . .
O9 Mn2 O1 174.80(15) . .
O7 Mn2 O1 94.84(14) . .
O3 Mn2 O8 86.13(14) . .
O9 Mn2 O8 93.84(15) . .
O7 Mn2 O8 85.86(15) . .
O1 Mn2 O8 90.50(14) . .
O3 Mn2 O6 96.95(14) . .
O9 Mn2 O6 99.76(15) . .
O7 Mn2 O6 90.35(14) . .
O1 Mn2 O6 76.15(13) . .
O8 Mn2 O6 165.78(13) . .
O3 Mn2 Mn1 41.75(10) . .
O9 Mn2 Mn1 135.80(11) . .
O7 Mn2 Mn1 134.77(11) . .
O1 Mn2 Mn1 42.08(10) . .
O8 Mn2 Mn1 82.39(10) . .
O6 Mn2 Mn1 90.66(9) . .
O3 Mn2 Mn4 100.47(10) . .
O9 Mn2 Mn4 142.87(12) . .
O7 Mn2 Mn4 82.02(11) . .
O1 Mn2 Mn4 34.25(10) . .
O8 Mn2 Mn4 120.88(10) . .
O6 Mn2 Mn4 44.93(9) . .
Mn1 Mn2 Mn4 67.55(3) . .
O2 Mn3 O4 84.16(15) . .
O2 Mn3 O11 93.02(17) . .
O4 Mn3 O11 176.14(17) . .
O2 Mn3 O12 177.75(17) . .
O4 Mn3 O12 93.71(17) . .
O11 Mn3 O12 89.14(18) . .
O2 Mn3 O10 89.75(16) . .
O4 Mn3 O10 89.67(16) . .
O11 Mn3 O10 92.96(18) . .
O12 Mn3 O10 89.50(18) . .
O2 Mn3 O13 94.84(15) . .
O4 Mn3 O13 75.53(14) . .
O11 Mn3 O13 102.15(16) . .
O12 Mn3 O13 85.33(16) . .
O10 Mn3 O13 163.93(16) . .
O2 Mn3 Mn1 42.78(10) . .
O4 Mn3 Mn1 42.61(11) . .
O11 Mn3 Mn1 135.09(13) . .
O12 Mn3 Mn1 134.98(13) . .
O10 Mn3 Mn1 81.59(12) . .
O13 Mn3 Mn1 91.33(9) . .
O2 Mn3 Mn8 100.44(11) . .
O4 Mn3 Mn8 34.54(11) . .
O11 Mn3 Mn8 144.28(13) . .
O12 Mn3 Mn8 78.11(13) . .
O10 Mn3 Mn8 119.78(13) . .
O13 Mn3 Mn8 44.22(9) . .
Mn1 Mn3 Mn8 68.90(3) . .
O1 Mn4 O17 93.57(15) . .
O1 Mn4 O15 171.27(16) . .
O17 Mn4 O15 94.81(16) . .
O1 Mn4 O14 87.94(14) . .
O17 Mn4 O14 171.12(15) . .
O15 Mn4 O14 84.15(16) . .
O1 Mn4 O6 78.98(13) . .
O17 Mn4 O6 94.25(13) . .
O15 Mn4 O6 97.94(15) . .
O14 Mn4 O6 94.64(13) . .
O1 Mn4 O16 88.93(14) . .
O17 Mn4 O16 76.97(13) . .
O15 Mn4 O16 95.33(15) . .
O14 Mn4 O16 94.32(13) . .
O6 Mn4 O16 164.67(14) . .
O1 Mn4 Mn2 34.66(9) . .
O17 Mn4 Mn2 107.11(11) . .
O15 Mn4 Mn2 139.08(12) . .
O14 Mn4 Mn2 78.94(10) . .
O6 Mn4 Mn2 47.48(9) . .
O16 Mn4 Mn2 122.71(10) . .
O1 Mn4 Mn5 84.29(10) . .
O17 Mn4 Mn5 33.14(10) . .
O15 Mn4 Mn5 104.11(12) . .
O14 Mn4 Mn5 138.69(10) . .
O6 Mn4 Mn5 123.24(9) . .
O16 Mn4 Mn5 45.16(9) . .
Mn2 Mn4 Mn5 113.20(3) . .
O2 Mn5 O17 89.88(15) . .
O2 Mn5 O18 177.33(17) . .
O17 Mn5 O18 92.45(16) . .
O2 Mn5 O20 89.01(16) . .
O17 Mn5 O20 174.48(16) . .
O18 Mn5 O20 88.55(17) . .
O2 Mn5 O19 94.88(16) . .
O17 Mn5 O19 98.64(14) . .
O18 Mn5 O19 86.07(16) . .
O20 Mn5 O19 86.84(15) . .
O2 Mn5 O16 92.65(15) . .
O17 Mn5 O16 77.72(14) . .
O18 Mn5 O16 86.57(15) . .
O20 Mn5 O16 96.93(15) . .
O19 Mn5 O16 171.64(15) . .
O2 Mn5 Mn4 83.60(10) . .
O17 Mn5 Mn4 32.69(10) . .
O18 Mn5 Mn4 97.67(12) . .
O20 Mn5 Mn4 141.79(12) . .
O19 Mn5 Mn4 131.04(10) . .
O16 Mn5 Mn4 46.37(9) . .
O17 Mn6 O23 178.75(17) . .
O17 Mn6 O25 94.21(16) . .
O23 Mn6 O25 85.32(17) . .
O17 Mn6 O22 93.14(15) . .
O23 Mn6 O22 87.31(16) . .
O25 Mn6 O22 172.58(16) . .
O17 Mn6 O21 94.95(16) . .
O23 Mn6 O21 86.21(17) . .
O25 Mn6 O21 89.73(18) . .
O22 Mn6 O21 90.67(16) . .
O17 Mn6 O24 93.92(15) . .
O23 Mn6 O24 85.02(16) . .
O25 Mn6 O24 99.94(17) . .
O22 Mn6 O24 78.51(14) . .
O21 Mn6 O24 166.36(16) . .
O17 Mn6 Mn9 103.75(12) . .
O23 Mn6 Mn9 75.80(13) . .
O25 Mn6 Mn9 133.50(14) . .
O22 Mn6 Mn9 42.98(11) . .
O21 Mn6 Mn9 129.88(12) . .
O24 Mn6 Mn9 37.31(9) . .
O3 Mn7 O30 91.59(14) . .
O3 Mn7 O26 90.03(14) . .
O30 Mn7 O26 172.79(16) . .
O3 Mn7 O29 176.28(17) . .
O30 Mn7 O29 90.72(16) . .
O26 Mn7 O29 87.32(15) . .
O3 Mn7 O28 91.45(15) . .
O30 Mn7 O28 95.92(15) . .
O26 Mn7 O28 91.06(15) . .
O29 Mn7 O28 91.21(17) . .
O3 Mn7 O27 92.36(15) . .
O30 Mn7 O27 79.21(15) . .
O26 Mn7 O27 93.70(15) . .
O29 Mn7 O27 85.21(17) . .
O28 Mn7 O27 173.90(14) . .
O3 Mn7 Mn8 85.92(10) . .
O30 Mn7 Mn8 34.48(11) . .
O26 Mn7 Mn8 138.78(12) . .
O29 Mn7 Mn8 94.36(12) . .
O28 Mn7 Mn8 129.99(10) . .
O27 Mn7 Mn8 45.67(10) . .
O4 Mn8 O30 92.61(15) . .
O4 Mn8 O32 173.22(18) . .
O30 Mn8 O32 94.01(17) . .
O4 Mn8 O31 88.88(16) . .
O30 Mn8 O31 175.53(17) . .
O32 Mn8 O31 84.62(19) . .
O4 Mn8 O13 81.18(15) . .
O30 Mn8 O13 94.29(15) . .
O32 Mn8 O13 96.88(17) . .
O31 Mn8 O13 90.10(16) . .
O4 Mn8 O27 86.15(15) . .
O30 Mn8 O27 79.87(15) . .
O32 Mn8 O27 96.43(17) . .
O31 Mn8 O27 96.04(17) . .
O13 Mn8 O27 165.81(15) . .
O4 Mn8 Mn3 34.79(10) . .
O30 Mn8 Mn3 107.28(11) . .
O32 Mn8 Mn3 140.60(13) . .
O31 Mn8 Mn3 76.24(13) . .
O13 Mn8 Mn3 49.88(10) . .
O27 Mn8 Mn3 119.34(11) . .
O4 Mn8 Mn7 83.10(10) . .
O30 Mn8 Mn7 34.57(10) . .
O32 Mn8 Mn7 103.22(13) . .
O31 Mn8 Mn7 141.72(13) . .
O13 Mn8 Mn7 125.11(11) . .
O27 Mn8 Mn7 46.23(10) . .
Mn3 Mn8 Mn7 113.20(3) . .
O30 Mn9 O33 93.41(17) . .
O30 Mn9 O24 93.13(15) . .
O33 Mn9 O24 172.78(16) . .
O30 Mn9 O34 172.66(16) . .
O33 Mn9 O34 83.88(18) . .
O24 Mn9 O34 89.98(16) . .
O30 Mn9 O35 96.01(17) . .
O33 Mn9 O35 86.08(19) . .
O24 Mn9 O35 90.21(17) . .
O34 Mn9 O35 90.62(18) . .
O30 Mn9 O22 90.64(15) . .
O33 Mn9 O22 103.67(17) . .
O24 Mn9 O22 79.30(14) . .
O34 Mn9 O22 83.39(16) . .
O35 Mn9 O22 167.88(16) . .
O30 Mn9 Mn6 101.59(11) . .
O33 Mn9 Mn6 137.00(15) . .
O24 Mn9 Mn6 43.97(11) . .
O34 Mn9 Mn6 76.15(13) . .
O35 Mn9 Mn6 131.08(13) . .
O22 Mn9 Mn6 37.13(9) . .
O39 Mn10 O40 97.39(16) . .
O39 Mn10 O38 91.02(16) . .
O40 Mn10 O38 88.64(15) . .
O39 Mn10 O37 93.36(16) . .
O40 Mn10 O37 91.71(14) . .
O38 Mn10 O37 175.52(15) . .
O39 Mn10 O36 101.15(15) . .
O40 Mn10 O36 161.23(15) . .
O38 Mn10 O36 88.13(14) . .
O37 Mn10 O36 90.12(13) . .
O39 Mn10 O14 165.15(14) . .
O40 Mn10 O14 97.45(14) . .
O38 Mn10 O14 89.89(14) . .
O37 Mn10 O14 85.63(13) . .
O36 Mn10 O14 64.07(12) . .
O39 Mn10 P1 132.53(12) . .
O40 Mn10 P1 130.04(12) . .
O38 Mn10 P1 91.83(11) . .
O37 Mn10 P1 84.53(10) . .
O36 Mn10 P1 31.70(9) . .
O14 Mn10 P1 32.62(9) . .
O42 Mn11 O41 89.14(18) . .
O42 Mn11 O36 93.71(16) . 2_755
O41 Mn11 O36 118.33(16) . 2_755
O42 Mn11 O43 175.72(18) . .
O41 Mn11 O43 86.58(17) . .
O36 Mn11 O43 88.29(15) 2_755 .
O42 Mn11 O44 91.82(19) . .
O41 Mn11 O44 150.63(16) . .
O36 Mn11 O44 90.90(14) 2_755 .
O43 Mn11 O44 91.93(15) . .
O42 Mn11 O26 92.48(17) . .
O41 Mn11 O26 88.35(15) . .
O36 Mn11 O26 152.66(13) 2_755 .
O43 Mn11 O26 87.44(14) . .
O44 Mn11 O26 62.29(13) . .
O42 Mn11 P2 93.81(16) . .
O41 Mn11 P2 120.18(13) . .
O36 Mn11 P2 121.03(10) 2_755 .
O43 Mn11 P2 88.38(13) . .
O44 Mn11 P2 30.47(10) . .
O26 Mn11 P2 31.86(9) . .
O7 P1 O36 113.6(2) . .
O7 P1 O14 112.0(2) . .
O36 P1 O14 104.3(2) . .
O7 P1 C34 107.8(3) . .
O36 P1 C34 110.5(3) . .
O14 P1 C34 108.6(3) . .
O7 P1 Mn10 122.90(16) . .
O36 P1 Mn10 52.16(13) . .
O14 P1 Mn10 52.62(13) . .
C34 P1 Mn10 129.2(2) . .
O44 P2 O9 112.8(2) . .
O44 P2 O26 104.2(2) . .
O9 P2 O26 113.0(2) . .
O44 P2 C40 109.3(3) . .
O9 P2 C40 106.2(3) . .
O26 P2 C40 111.4(2) . .
O44 P2 Mn11 48.43(16) . .
O9 P2 Mn11 126.49(17) . .
O26 P2 Mn11 55.85(14) . .
C40 P2 Mn11 127.0(2) . .
O19 P3 O13 113.3(2) . .
O19 P3 O24 108.0(2) . .
O13 P3 O24 111.2(2) . .
O19 P3 C46 107.5(2) . .
O13 P3 C46 108.4(3) . .
O24 P3 C46 108.2(2) . .
O28 P4 O6 114.1(2) . .
O28 P4 O22 107.1(2) . .
O6 P4 O22 110.8(2) . .
O28 P4 C52 107.4(2) . .
O6 P4 C52 108.7(3) . .
O22 P4 C52 108.5(2) . .
Mn1 O1 Mn4 122.64(17) . .
Mn1 O1 Mn2 95.05(15) . .
Mn4 O1 Mn2 111.09(16) . .
Mn5 O2 Mn3 125.37(18) . .
Mn5 O2 Mn1 128.74(19) . .
Mn3 O2 Mn1 94.92(17) . .
Mn2 O3 Mn1 96.73(15) . .
Mn2 O3 Mn7 125.44(18) . .
Mn1 O3 Mn7 124.67(17) . .
Mn8 O4 Mn1 124.82(19) . .
Mn8 O4 Mn3 110.67(17) . .
Mn1 O4 Mn3 94.46(16) . .
C1 O5 Mn1 124.7(4) . .
P4 O6 Mn4 131.8(2) . .
P4 O6 Mn2 114.8(2) . .
Mn4 O6 Mn2 87.59(12) . .
P1 O7 Mn2 131.9(2) . .
Mn2 O8 H8A 120.0 . .
Mn2 O8 H8B 120.0 . .
H8A O8 H8B 120.0 . .
P2 O9 Mn2 136.4(2) . .
C1 O10 Mn3 125.4(4) . .
C4 O11 Mn3 131.4(4) . .
C28 O12 Mn3 128.6(4) . .
P3 O13 Mn8 132.9(2) . .
P3 O13 Mn3 117.0(2) . .
Mn8 O13 Mn3 85.90(13) . .
P1 O14 Mn4 131.3(2) . .
P1 O14 Mn10 94.77(17) . .
Mn4 O14 Mn10 121.70(16) . .
C7 O15 Mn4 127.8(4) . .
C10 O16 Mn5 131.7(3) . .
C10 O16 Mn4 136.4(3) . .
Mn5 O16 Mn4 88.48(13) . .
Mn6 O17 Mn4 122.77(18) . .
Mn6 O17 Mn5 119.06(17) . .
Mn4 O17 Mn5 114.17(17) . .
C13 O18 Mn5 126.6(4) . .
P3 O19 Mn5 126.2(2) . .
C4 O20 Mn5 129.2(4) . .
C7 O21 Mn6 130.3(4) . .
P4 O22 Mn6 133.4(2) . .
P4 O22 Mn9 124.6(2) . .
Mn6 O22 Mn9 99.89(14) . .
C19 O23 Mn6 130.2(4) . .
P3 O24 Mn9 133.0(2) . .
P3 O24 Mn6 123.9(2) . .
Mn9 O24 Mn6 98.72(15) . .
C13 O25 Mn6 133.4(4) . .
P2 O26 Mn7 128.4(2) . .
P2 O26 Mn11 92.29(16) . .
Mn7 O26 Mn11 124.91(18) . .
C16 O27 Mn8 135.2(4) . .
C16 O27 Mn7 130.5(4) . .
Mn8 O27 Mn7 88.10(15) . .
P4 O28 Mn7 128.4(2) . .
C22 O29 Mn7 125.8(4) . .
Mn9 O30 Mn8 123.38(18) . .
Mn9 O30 Mn7 120.47(18) . .
Mn8 O30 Mn7 110.95(18) . .
C28 O31 Mn8 130.4(4) . .
C25 O32 Mn8 130.0(5) . .
C22 O33 Mn9 131.3(5) . .
C19 O34 Mn9 129.5(4) . .
C25 O35 Mn9 127.9(4) . .
P1 O36 Mn11 133.9(2) . 2_755
P1 O36 Mn10 96.14(17) . .
Mn11 O36 Mn10 114.03(16) 2_755 .
Mn10 O37 H37A 119.9 . .
Mn10 O37 H37B 120.1 . .
H37A O37 H37B 120.0 . .
Mn10 O38 H38A 120.2 . .
Mn10 O38 H38B 119.8 . .
H38A O38 H38B 120.0 . .
C31 O39 Mn10 131.6(4) . .
C10 O40 Mn10 131.0(3) . .
C16 O41 Mn11 138.3(4) . .
C31 O42 Mn11 147.4(4) 2_755 .
Mn11 O43 H43A 120.0 . .
Mn11 O43 H43B 120.0 . .
H43A O43 H43B 120.0 . .
P2 O44 Mn11 101.10(19) . .
O10 C1 O5 124.0(6) . .
O10 C1 C2 120.2(7) . .
O5 C1 C2 115.6(7) . .
C3 C2 C3' 76.7(16) . .
C3 C2 C1 122.7(14) . .
C3' C2 C1 115.3(16) . .
C2 C3 H3A 109.5 . .
C2 C3 H3B 109.5 . .
H3A C3 H3B 109.5 . .
C2 C3 H3C 109.5 . .
H3A C3 H3C 109.5 . .
H3B C3 H3C 109.5 . .
C2 C3' H3D 109.5 . .
C2 C3' H3E 109.5 . .
H3D C3' H3E 109.5 . .
C2 C3' H3F 109.5 . .
H3D C3' H3F 109.5 . .
H3E C3' H3F 109.5 . .
O20 C4 O11 127.0(5) . .
O20 C4 C5 117.7(7) . .
O11 C4 C5 115.3(6) . .
C6 C5 C4 117.3(9) . .
C6 C5 H5A 108.0 . .
C4 C5 H5A 108.0 . .
C6 C5 H5B 108.0 . .
C4 C5 H5B 108.0 . .
H5A C5 H5B 107.2 . .
C5 C6 H6A 109.5 . .
C5 C6 H6B 109.5 . .
H6A C6 H6B 109.5 . .
C5 C6 H6C 109.5 . .
H6A C6 H6C 109.5 . .
H6B C6 H6C 109.5 . .
O21 C7 O15 124.3(6) . .
O21 C7 C8 119.7(6) . .
O15 C7 C8 115.9(6) . .
C9 C8 C7 114.3(8) . .
C9 C8 H8A 108.7 . .
C7 C8 H8A 108.7 . .
C9 C8 H8B 108.7 . .
C7 C8 H8B 108.7 . .
H8A C8 H8B 107.6 . .
C8 C9 H9A 109.5 . .
C8 C9 H9B 109.5 . .
H9A C9 H9B 109.5 . .
C8 C9 H9C 109.5 . .
H9A C9 H9C 109.5 . .
H9B C9 H9C 109.5 . .
O40 C10 O16 121.4(5) . .
O40 C10 C11 120.1(5) . .
O16 C10 C11 118.4(5) . .
C10 C11 C12 117.0(6) . .
C10 C11 H11A 108.1 . .
C12 C11 H11A 108.1 . .
C10 C11 H11B 108.1 . .
C12 C11 H11B 108.1 . .
H11A C11 H11B 107.3 . .
C11 C12 H12A 109.5 . .
C11 C12 H12B 109.5 . .
H12A C12 H12B 109.5 . .
C11 C12 H12C 109.5 . .
H12A C12 H12C 109.5 . .
H12B C12 H12C 109.5 . .
O18 C13 O25 125.4(6) . .
O18 C13 C14 118.9(7) . .
O25 C13 C14 115.6(7) . .
C15' C14 C15 122.5(17) . .
C15' C14 C13 114.9(15) . .
C15 C14 C13 112.1(12) . .
C14 C15 H15A 109.5 . .
C14 C15 H15B 109.5 . .
H15A C15 H15B 109.5 . .
C14 C15 H15C 109.5 . .
H15A C15 H15C 109.5 . .
H15B C15 H15C 109.5 . .
C14 C15' H15D 109.5 . .
C14 C15' H15E 109.5 . .
H15D C15' H15E 109.5 . .
C14 C15' H15F 109.5 . .
H15D C15' H15F 109.5 . .
H15E C15' H15F 109.5 . .
O41 C16 O27 121.3(5) . .
O41 C16 C17 121.6(5) . .
O27 C16 C17 116.8(5) . .
C16 C17 C18 115.4(9) . .
C16 C17 C18' 111.9(12) . .
C18 C17 C18' 40.6(12) . .
C17 C18 H18A 109.5 . .
C17 C18 H18B 109.5 . .
H18A C18 H18B 109.5 . .
C17 C18 H18C 109.5 . .
H18A C18 H18C 109.5 . .
H18B C18 H18C 109.5 . .
C17 C18' H18D 109.5 . .
C17 C18' H18E 109.5 . .
H18D C18' H18E 109.5 . .
C17 C18' H18F 109.5 . .
H18D C18' H18F 109.5 . .
H18E C18' H18F 109.5 . .
O23 C19 O34 125.9(6) . .
O23 C19 C20 116.4(7) . .
O34 C19 C20 117.7(6) . .
C21 C20 C19 114.9(6) . .
C21 C20 H20A 108.5 . .
C19 C20 H20A 108.5 . .
C21 C20 H20B 108.5 . .
C19 C20 H20B 108.5 . .
H20A C20 H20B 107.5 . .
C20 C21 H21A 109.5 . .
C20 C21 H21B 109.5 . .
H21A C21 H21B 109.5 . .
C20 C21 H21C 109.5 . .
H21A C21 H21C 109.5 . .
H21B C21 H21C 109.5 . .
O29 C22 O33 127.0(6) . .
O29 C22 C23' 118.6(10) . .
O33 C22 C23' 109.4(11) . .
O29 C22 C23 114.0(8) . .
O33 C22 C23 117.4(8) . .
C23' C22 C23 38.8(10) . .
C24 C23 C22 120.3(15) . .
C24 C23 H23C 107.3 . .
C22 C23 H23C 107.3 . .
C24 C23 H23D 107.3 . .
C22 C23 H23D 107.3 . .
H23C C23 H23D 106.9 . .
C22 C23' C24' 107(3) . .
C22 C23' H23A 110.3 . .
C24' C23' H23A 110.3 . .
C22 C23' H23B 110.3 . .
C24' C23' H23B 110.3 . .
H23A C23' H23B 108.5 . .
C23 C24 H24A 109.5 . .
C23 C24 H24B 109.5 . .
H24A C24 H24B 109.5 . .
C23 C24 H24C 109.5 . .
H24A C24 H24C 109.5 . .
H24B C24 H24C 109.5 . .
C23' C24' H24D 109.5 . .
C23' C24' H24E 109.5 . .
H24D C24' H24E 109.5 . .
C23' C24' H24F 109.5 . .
H24D C24' H24F 109.5 . .
H24E C24' H24F 109.5 . .
O35 C25 O32 126.3(6) . .
O35 C25 C26 115.9(7) . .
O32 C25 C26 117.7(8) . .
C27 C26 C27' 64(2) . .
C27 C26 C25 108(2) . .
C27' C26 C25 113.5(17) . .
C26 C27 H27A 109.5 . .
C26 C27 H27B 109.5 . .
H27A C27 H27B 109.5 . .
C26 C27 H27C 109.5 . .
H27A C27 H27C 109.5 . .
H27B C27 H27C 109.5 . .
C26 C27' H27D 109.5 . .
C26 C27' H27E 109.5 . .
H27D C27' H27E 109.5 . .
C26 C27' H27F 109.5 . .
H27D C27' H27F 109.5 . .
H27E C27' H27F 109.5 . .
O12 C28 O31 125.7(6) . .
O12 C28 C29 116.8(6) . .
O31 C28 C29 117.4(7) . .
C30 C29 C28 114.9(8) . .
C30 C29 H29A 108.6 . .
C28 C29 H29A 108.6 . .
C30 C29 H29B 108.6 . .
C28 C29 H29B 108.6 . .
H29A C29 H29B 107.5 . .
C29 C30 H30A 109.5 . .
C29 C30 H30B 109.5 . .
H30A C30 H30B 109.5 . .
C29 C30 H30C 109.5 . .
H30A C30 H30C 109.5 . .
H30B C30 H30C 109.5 . .
O42 C31 O39 123.7(6) 2_755 .
O42 C31 C32 120.6(6) 2_755 .
O39 C31 C32 115.7(6) . .
C31 C32 C33' 112.0(10) . .
C31 C32 C33 110.1(9) . .
C33' C32 C33 39.5(10) . .
C32 C33 H33A 109.5 . .
C32 C33 H33B 109.5 . .
H33A C33 H33B 109.5 . .
C32 C33 H33C 109.5 . .
H33A C33 H33C 109.5 . .
H33B C33 H33C 109.5 . .
C32 C33' H33D 109.5 . .
C32 C33' H33E 109.5 . .
H33D C33' H33E 109.5 . .
C32 C33' H33F 109.5 . .
H33D C33' H33F 109.5 . .
H33E C33' H33F 109.5 . .
C35 C34 C39 119.7(6) . .
C35 C34 P1 120.1(5) . .
C39 C34 P1 120.1(5) . .
C34 C35 C36 118.3(9) . .
C34 C35 H35A 120.9 . .
C36 C35 H35A 120.9 . .
C37 C36 C35 120.2(12) . .
C37 C36 H36A 119.9 . .
C35 C36 H36A 119.9 . .
C38 C37 C36 122.1(10) . .
C38 C37 H37A 119.0 . .
C36 C37 H37A 119.0 . .
C37 C38 C39 117.8(9) . .
C37 C38 H38A 121.1 . .
C39 C38 H38A 121.1 . .
C38 C39 C34 121.8(8) . .
C38 C39 H39A 119.1 . .
C34 C39 H39A 119.1 . .
C41 C40 C45 119.6(7) . .
C41 C40 P2 119.8(5) . .
C45 C40 P2 120.6(6) . .
C40 C41 C42 120.8(8) . .
C40 C41 H41A 119.6 . .
C42 C41 H41A 119.6 . .
C43 C42 C41 119.7(11) . .
C43 C42 H42A 120.2 . .
C41 C42 H42A 120.2 . .
C44 C43 C42 120.8(12) . .
C44 C43 H43A 119.6 . .
C42 C43 H43A 119.6 . .
C43 C44 C45 120.8(9) . .
C43 C44 H44A 119.6 . .
C45 C44 H44A 119.6 . .
C40 C45 C44 118.4(9) . .
C40 C45 H45A 120.8 . .
C44 C45 H45A 120.8 . .
C47 C46 C51 119.2(6) . .
C47 C46 P3 120.9(5) . .
C51 C46 P3 119.7(5) . .
C46 C47 C48 120.2(7) . .
C46 C47 H47A 119.9 . .
C48 C47 H47A 119.9 . .
C49 C48 C47 121.4(7) . .
C49 C48 H48A 119.3 . .
C47 C48 H48A 119.3 . .
C48 C49 C50 119.1(6) . .
C48 C49 H49A 120.5 . .
C50 C49 H49A 120.5 . .
C49 C50 C51 120.7(8) . .
C49 C50 H50A 119.7 . .
C51 C50 H50A 119.7 . .
C46 C51 C50 119.5(7) . .
C46 C51 H51A 120.3 . .
C50 C51 H51A 120.3 . .
C57 C52 C53 118.8(6) . .
C57 C52 P4 122.2(5) . .
C53 C52 P4 119.0(5) . .
C54 C53 C52 119.9(8) . .
C54 C53 H53A 120.0 . .
C52 C53 H53A 120.0 . .
C55 C54 C53 120.9(9) . .
C55 C54 H54A 119.5 . .
C53 C54 H54A 119.5 . .
C56 C55 C54 120.4(8) . .
C56 C55 H55A 119.8 . .
C54 C55 H55A 119.8 . .
C55 C56 C57 120.4(9) . .
C55 C56 H56A 119.8 . .
C57 C56 H56A 119.8 . .
C52 C57 C56 119.5(8) . .
C52 C57 H57A 120.3 . .
C56 C57 H57A 120.3 . .

loop_
_geom_bond_atom_site_label_1
_geom_bond_atom_site_label_2
_geom_bond_distance
_geom_bond_site_symmetry_2
Mn1 O4 1.888(4) .
Mn1 O2 1.895(3) .
Mn1 O3 1.898(3) .
Mn1 O1 1.904(3) .
Mn1 O5 2.132(4) .
Mn1 Mn3 2.7801(11) .
Mn1 Mn2 2.8305(11) .
Mn2 O3 1.889(3) .
Mn2 O9 1.906(3) .
Mn2 O7 1.926(3) .
Mn2 O1 1.933(3) .
Mn2 O8 2.275(4) .
Mn2 O6 2.340(4) .
Mn2 Mn4 3.1714(12) .
Mn3 O2 1.878(4) .
Mn3 O4 1.899(3) .
Mn3 O11 1.932(4) .
Mn3 O12 1.950(4) .
Mn3 O10 2.181(4) .
Mn3 O13 2.388(4) .
Mn3 Mn8 3.1142(13) .
Mn4 O1 1.913(3) .
Mn4 O17 1.913(3) .
Mn4 O15 1.924(4) .
Mn4 O14 1.961(3) .
Mn4 O6 2.242(4) .
Mn4 O16 2.340(4) .
Mn4 Mn5 3.2319(12) .
Mn5 O2 1.857(4) .
Mn5 O17 1.937(3) .
Mn5 O18 1.948(4) .
Mn5 O20 1.977(4) .
Mn5 O19 2.115(4) .
Mn5 O16 2.292(4) .
Mn6 O17 1.862(3) .
Mn6 O23 1.944(4) .
Mn6 O25 1.948(4) .
Mn6 O22 1.961(4) .
Mn6 O21 2.123(5) .
Mn6 O24 2.248(4) .
Mn6 Mn9 3.1998(14) .
Mn7 O3 1.915(3) .
Mn7 O30 1.924(3) .
Mn7 O26 1.930(3) .
Mn7 O29 1.952(4) .
Mn7 O28 2.104(4) .
Mn7 O27 2.288(4) .
Mn7 Mn8 3.1667(12) .
Mn8 O4 1.887(4) .
Mn8 O30 1.919(4) .
Mn8 O32 1.930(4) .
Mn8 O31 1.965(4) .
Mn8 O13 2.177(4) .
Mn8 O27 2.266(4) .
Mn9 O30 1.862(4) .
Mn9 O33 1.960(4) .
Mn9 O24 1.962(4) .
Mn9 O34 1.965(4) .
Mn9 O35 2.131(5) .
Mn9 O22 2.214(4) .
Mn10 O39 2.100(4) .
Mn10 O40 2.117(4) .
Mn10 O38 2.182(4) .
Mn10 O37 2.201(4) .
Mn10 O36 2.282(3) .
Mn10 O14 2.291(4) .
Mn10 P1 2.8735(16) .
Mn11 O42 2.107(5) .
Mn11 O41 2.116(4) .
Mn11 O36 2.158(4) 2_755
Mn11 O43 2.192(4) .
Mn11 O44 2.241(4) .
Mn11 O26 2.434(4) .
Mn11 P2 2.9388(19) .
P1 O7 1.513(4) .
P1 O36 1.519(4) .
P1 O14 1.554(4) .
P1 C34 1.784(6) .
P2 O44 1.519(4) .
P2 O9 1.519(4) .
P2 O26 1.553(4) .
P2 C40 1.793(6) .
P3 O19 1.504(4) .
P3 O13 1.519(4) .
P3 O24 1.572(4) .
P3 C46 1.801(6) .
P4 O28 1.505(4) .
P4 O6 1.518(4) .
P4 O22 1.564(4) .
P4 C52 1.780(6) .
O5 C1 1.278(7) .
O8 H8A 0.9600 .
O8 H8B 0.9601 .
O10 C1 1.262(8) .
O11 C4 1.277(8) .
O12 C28 1.262(8) .
O15 C7 1.269(7) .
O16 C10 1.303(6) .
O18 C13 1.252(8) .
O20 C4 1.264(8) .
O21 C7 1.251(7) .
O23 C19 1.266(8) .
O25 C13 1.287(8) .
O27 C16 1.320(7) .
O29 C22 1.249(8) .
O31 C28 1.272(8) .
O32 C25 1.276(8) .
O33 C22 1.256(8) .
O34 C19 1.267(8) .
O35 C25 1.226(9) .
O36 Mn11 2.158(4) 2_755
O37 H37A 0.9601 .
O37 H37B 0.9600 .
O38 H38A 0.9601 .
O38 H38B 0.9598 .
O39 C31 1.264(7) .
O40 C10 1.263(6) .
O41 C16 1.256(7) .
O42 C31 1.226(7) 2_755
O43 H43A 0.9601 .
O43 H43B 0.9601 .
C1 C2 1.526(10) .
C2 C3 1.27(2) .
C2 C3' 1.32(3) .
C3 H3A 0.9800 .
C3 H3B 0.9800 .
C3 H3C 0.9800 .
C3' H3D 0.9800 .
C3' H3E 0.9800 .
C3' H3F 0.9800 .
C4 C5 1.529(9) .
C5 C6 1.443(15) .
C5 H5A 0.9900 .
C5 H5B 0.9900 .
C6 H6A 0.9800 .
C6 H6B 0.9800 .
C6 H6C 0.9800 .
C7 C8 1.492(9) .
C8 C9 1.489(13) .
C8 H8A 0.9900 .
C8 H8B 0.9900 .
C9 H9A 0.9800 .
C9 H9B 0.9800 .
C9 H9C 0.9800 .
C10 C11 1.483(8) .
C11 C12 1.509(10) .
C11 H11A 0.9900 .
C11 H11B 0.9900 .
C12 H12A 0.9800 .
C12 H12B 0.9800 .
C12 H12C 0.9800 .
C13 C14 1.509(10) .
C14 C15' 1.40(3) .
C14 C15 1.45(2) .
C15 H15A 0.9800 .
C15 H15B 0.9800 .
C15 H15C 0.9800 .
C15' H15D 0.9800 .
C15' H15E 0.9800 .
C15' H15F 0.9800 .
C16 C17 1.484(9) .
C17 C18 1.524(19) .
C17 C18' 1.56(3) .
C18 H18A 0.9800 .
C18 H18B 0.9800 .
C18 H18C 0.9800 .
C18' H18D 0.9800 .
C18' H18E 0.9800 .
C18' H18F 0.9800 .
C19 C20 1.512(9) .
C20 C21 1.502(11) .
C20 H20A 0.9900 .
C20 H20B 0.9900 .
C21 H21A 0.9800 .
C21 H21B 0.9800 .
C21 H21C 0.9800 .
C22 C23' 1.55(2) .
C22 C23 1.554(15) .
C23 C24 1.38(3) .
C23 H23C 0.9900 .
C23 H23D 0.9900 .
C23' C24' 1.58(6) .
C23' H23A 0.9900 .
C23' H23B 0.9900 .
C24 H24A 0.9800 .
C24 H24B 0.9800 .
C24 H24C 0.9800 .
C24' H24D 0.9800 .
C24' H24E 0.9800 .
C24' H24F 0.9800 .
C25 C26 1.533(10) .
C26 C27 1.21(4) .
C26 C27' 1.49(4) .
C27 H27A 0.9800 .
C27 H27B 0.9800 .
C27 H27C 0.9800 .
C27' H27D 0.9800 .
C27' H27E 0.9800 .
C27' H27F 0.9800 .
C28 C29 1.509(10) .
C29 C30 1.423(14) .
C29 H29A 0.9900 .
C29 H29B 0.9900 .
C30 H30A 0.9800 .
C30 H30B 0.9800 .
C30 H30C 0.9800 .
C31 O42 1.226(7) 2_755
C31 C32 1.515(9) .
C32 C33' 1.53(2) .
C32 C33 1.58(2) .
C33 H33A 0.9800 .
C33 H33B 0.9800 .
C33 H33C 0.9800 .
C33' H33D 0.9800 .
C33' H33E 0.9800 .
C33' H33F 0.9800 .
C34 C35 1.386(10) .
C34 C39 1.388(9) .
C35 C36 1.392(14) .
C35 H35A 0.9500 .
C36 C37 1.383(14) .
C36 H36A 0.9500 .
C37 C38 1.354(14) .
C37 H37A 0.9500 .
C38 C39 1.383(11) .
C38 H38A 0.9500 .
C39 H39A 0.9500 .
C40 C41 1.364(10) .
C40 C45 1.376(9) .
C41 C42 1.405(11) .
C41 H41A 0.9500 .
C42 C43 1.347(15) .
C42 H42A 0.9500 .
C43 C44 1.341(15) .
C43 H43A 0.9500 .
C44 C45 1.431(12) .
C44 H44A 0.9500 .
C45 H45A 0.9500 .
C46 C47 1.367(9) .
C46 C51 1.380(9) .
C47 C48 1.393(9) .
C47 H47A 0.9500 .
C48 C49 1.355(10) .
C48 H48A 0.9500 .
C49 C50 1.362(11) .
C49 H49A 0.9500 .
C50 C51 1.413(9) .
C50 H50A 0.9500 .
C51 H51A 0.9500 .
C52 C57 1.356(9) .
C52 C53 1.398(9) .
C53 C54 1.381(11) .
C53 H53A 0.9500 .
C54 C55 1.344(13) .
C54 H54A 0.9500 .
C55 C56 1.339(13) .
C55 H55A 0.9500 .
C56 C57 1.424(10) .
C56 H56A 0.9500 .
C57 H57A 0.9500 .
